data_4347301
loop_
_publ_author_name
'Jacobs, Brian P.'
'Wolczanski, Peter T.'
'Lobkovsky, Emil B.'

_publ_section_title
;
 Oxidatively Triggered Carbon-Carbon Bond Formation in Ene-amide
 Complexes.
;
_journal_issue 9
_journal_name_full 'Inorganic chemistry'
_journal_page_first 4223
_journal_page_last 4232
_journal_paper_doi 10.1021/acs.inorgchem.5b02990
_journal_volume 55
_journal_year 2016
_chemical_formula_moiety 'C36 H52 Cr N2'
_chemical_formula_sum 'C36 H52 Cr N2'
_chemical_formula_weight 564.80
_space_group_IT_number 14
_space_group_name_Hall '-P 2yn'
_space_group_name_H-M_alt 'P 1 21/n 1'
_symmetry_cell_setting monoclinic
_symmetry_space_group_name_H-M 'P 1 21/n 1'
_atom_sites_solution_hydrogens mixed
_atom_sites_solution_primary direct
_atom_sites_solution_secondary difmap
_audit_creation_method SHELXL-97
_cell_angle_alpha 90.00
_cell_angle_beta 106.922(2)
_cell_angle_gamma 90.00
_cell_formula_units_Z 4
_cell_length_a 12.3854(4)
_cell_length_b 19.7116(9)
_cell_length_c 13.7788(6)
_cell_measurement_reflns_used 5814
_cell_measurement_temperature 233(2)
_cell_measurement_theta_max 25.43
_cell_measurement_theta_min 2.58
_cell_volume 3218.3(2)
_computing_cell_refinement 'Bruker SAINT+'
_computing_data_collection 'Bruker APEX2'
_computing_data_reduction 'Bruker SAINT+'
_computing_molecular_graphics 'Bruker SHELXTL'
_computing_publication_material 'Bruker SHELXTL'
_computing_structure_refinement 'SHELXL-97 (Sheldrick, 1997)'
_computing_structure_solution 'SHELXS-97 (Sheldrick, 1990)'
_diffrn_ambient_temperature 233(2)
_diffrn_measured_fraction_theta_full 1.000
_diffrn_measured_fraction_theta_max 1.000
_diffrn_measurement_device_type 'Bruker X8 APEX II diffractometer'
_diffrn_measurement_method 'phi and omega scans'
_diffrn_radiation_monochromator graphite
_diffrn_radiation_source 'fine-focus sealed tube'
_diffrn_radiation_type MoK\a
_diffrn_radiation_wavelength 0.71073
_diffrn_reflns_av_R_equivalents 0.0450
_diffrn_reflns_av_sigmaI/netI 0.0473
_diffrn_reflns_limit_h_max 16
_diffrn_reflns_limit_h_min -16
_diffrn_reflns_limit_k_max 26
_diffrn_reflns_limit_k_min -26
_diffrn_reflns_limit_l_max 18
_diffrn_reflns_limit_l_min -18
_diffrn_reflns_number 30446
_diffrn_reflns_theta_full 28.28
_diffrn_reflns_theta_max 28.28
_diffrn_reflns_theta_min 1.86
_diffrn_standards_number 0
_exptl_absorpt_coefficient_mu 0.381
_exptl_absorpt_correction_T_max 0.9812
_exptl_absorpt_correction_T_min 0.8625
_exptl_absorpt_correction_type multi-scan
_exptl_absorpt_process_details SADABS
_exptl_crystal_colour yellow
_exptl_crystal_density_diffrn 1.166
_exptl_crystal_density_method 'not measured'
_exptl_crystal_description block
_exptl_crystal_F_000 1224
_exptl_crystal_size_max 0.40
_exptl_crystal_size_mid 0.20
_exptl_crystal_size_min 0.05
_refine_diff_density_max 0.274
_refine_diff_density_min -0.312
_refine_diff_density_rms 0.045
_refine_ls_extinction_method none
_refine_ls_goodness_of_fit_ref 0.995
_refine_ls_hydrogen_treatment mixed
_refine_ls_matrix_type full
_refine_ls_number_parameters 472
_refine_ls_number_reflns 7988
_refine_ls_number_restraints 0
_refine_ls_restrained_S_all 0.995
_refine_ls_R_factor_all 0.0842
_refine_ls_R_factor_gt 0.0407
_refine_ls_shift/su_max 0.002
_refine_ls_shift/su_mean 0.000
_refine_ls_structure_factor_coef Fsqd
_refine_ls_weighting_details 'calc w=1/[\s^2^(Fo^2^)+(0.0469P)^2^+1.0123P] where P=(Fo^2^+2Fc^2^)/3'
_refine_ls_weighting_scheme calc
_refine_ls_wR_factor_gt 0.0944
_refine_ls_wR_factor_ref 0.1165
_reflns_number_gt 4918
_reflns_number_total 7988
_reflns_threshold_expression >2sigma(I)
_cod_data_source_file ic5b02990_si_002.cif
_cod_data_source_block bj5
_cod_depositor_comments
;
The following automatic conversions were performed:

data item '_symmetry_cell_setting' value 'Monoclinic' was changed to
'monoclinic' in accordance with the
/home/saulius/struct/COD-crude-data/automatic-downloads/DataCite-retrospective/ACS/depositions/lib/dictionaries/cif_core.dic
dictionary named 'cif_core.dic' version 2.4.2 last updated on
2011-04-26.

Automatic conversion script
Id: cif_fix_values 6909 2019-04-08 15:41:33Z antanas 
;
_cod_original_sg_symbol_H-M P2(1)/n
_cod_database_code 4347301

loop_
_symmetry_equiv_pos_as_xyz
'x, y, z'
'-x+1/2, y+1/2, -z+1/2'
'-x, -y, -z'
'x-1/2, -y-1/2, z-1/2'

loop_
_atom_site_label
_atom_site_type_symbol
_atom_site_fract_x
_atom_site_fract_y
_atom_site_fract_z
_atom_site_U_iso_or_equiv
_atom_site_adp_type
_atom_site_occupancy
_atom_site_symmetry_multiplicity
_atom_site_calc_flag
_atom_site_refinement_flags
Cr1 Cr 0.81946(3) 0.751380(15) 0.93414(2) 0.03385(10) Uani 1 1 d .
N1 N 0.80290(13) 0.70984(7) 1.06329(12) 0.0327(4) Uani 1 1 d .
N2 N 0.82799(13) 0.69900(7) 0.81034(12) 0.0323(4) Uani 1 1 d .
C1 C 0.76926(16) 0.77371(10) 1.07976(14) 0.0326(4) Uani 1 1 d .
C2 C 0.65864(19) 0.78604(11) 1.10198(19) 0.0390(5) Uani 1 1 d .
H2B H 0.6565(17) 0.7572(11) 1.1556(16) 0.041(6) Uiso 1 1 d .
H2A H 0.5980(18) 0.7707(11) 1.0461(17) 0.041(6) Uiso 1 1 d .
C3 C 0.6421(2) 0.85978(12) 1.1268(2) 0.0511(6) Uani 1 1 d .
H3B H 0.692(2) 0.8691(12) 1.1947(19) 0.058(7) Uiso 1 1 d .
H3A H 0.566(2) 0.8673(12) 1.1261(17) 0.057(7) Uiso 1 1 d .
C4 C 0.6732(2) 0.90680(12) 1.0525(2) 0.0552(6) Uani 1 1 d .
H4B H 0.6553(19) 0.9507(14) 1.0637(17) 0.057(7) Uiso 1 1 d .
H4A H 0.626(2) 0.8939(13) 0.985(2) 0.062(8) Uiso 1 1 d .
C5 C 0.7963(2) 0.89994(11) 1.0598(2) 0.0492(6) Uani 1 1 d .
H5B H 0.8144(19) 0.9228(12) 1.0052(18) 0.059(7) Uiso 1 1 d .
H5A H 0.845(2) 0.9230(13) 1.124(2) 0.069(8) Uiso 1 1 d .
C6 C 0.83269(19) 0.82692(10) 1.06195(16) 0.0383(5) Uani 1 1 d .
H6 H 0.9115(18) 0.8179(11) 1.0726(15) 0.043(6) Uiso 1 1 d .
C7 C 0.77026(15) 0.65257(9) 1.11052(15) 0.0340(4) Uani 1 1 d .
C8 C 0.70951(17) 0.59857(10) 1.05327(17) 0.0390(5) Uani 1 1 d .
C9 C 0.6846(2) 0.54256(11) 1.1045(2) 0.0494(6) Uani 1 1 d .
H9 H 0.642(2) 0.5051(14) 1.0678(18) 0.064(7) Uiso 1 1 d .
C10 C 0.7177(2) 0.53916(12) 1.2080(2) 0.0561(7) Uani 1 1 d .
H10 H 0.696(2) 0.5030(14) 1.239(2) 0.072(8) Uiso 1 1 d .
C11 C 0.7767(2) 0.59186(12) 1.2640(2) 0.0502(6) Uani 1 1 d .
H11 H 0.8020(17) 0.5884(11) 1.3367(17) 0.047(6) Uiso 1 1 d .
C12 C 0.80493(16) 0.64919(10) 1.21777(16) 0.0389(5) Uani 1 1 d .
C13 C 0.6678(2) 0.59957(11) 0.93905(18) 0.0491(6) Uani 1 1 d .
H13 H 0.7032(19) 0.6340(12) 0.9164(17) 0.057(7) Uiso 1 1 d .
C14 C 0.6957(3) 0.53502(14) 0.8915(2) 0.0787(9) Uani 1 1 d .
H14A H 0.7763 0.5267 0.9158 0.118 Uiso 1 1 calc R
H14B H 0.6730 0.5399 0.8183 0.118 Uiso 1 1 calc R
H14C H 0.6556 0.4972 0.9100 0.118 Uiso 1 1 calc R
C15 C 0.5419(3) 0.61387(18) 0.9026(2) 0.0900(10) Uani 1 1 d .
H15A H 0.5013 0.5770 0.9228 0.135 Uiso 1 1 calc R
H15B H 0.5179 0.6179 0.8292 0.135 Uiso 1 1 calc R
H15C H 0.5260 0.6559 0.9324 0.135 Uiso 1 1 calc R
C16 C 0.87581(18) 0.70521(13) 1.28110(17) 0.0442(5) Uani 1 1 d .
H16 H 0.8482(16) 0.7482(10) 1.2515(15) 0.030(5) Uiso 1 1 d .
C17 C 0.99830(19) 0.69985(14) 1.2800(2) 0.0593(7) Uani 1 1 d .
H17A H 1.0297 0.6570 1.3099 0.089 Uiso 1 1 calc R
H17B H 1.0415 0.7369 1.3189 0.089 Uiso 1 1 calc R
H17C H 1.0016 0.7022 1.2106 0.089 Uiso 1 1 calc R
C18 C 0.8681(2) 0.70807(16) 1.38955(19) 0.0657(7) Uani 1 1 d .
H18A H 0.7895 0.7083 1.3884 0.099 Uiso 1 1 calc R
H18B H 0.9047 0.7490 1.4223 0.099 Uiso 1 1 calc R
H18C H 0.9054 0.6687 1.4268 0.099 Uiso 1 1 calc R
C19 C 0.86088(15) 0.75900(9) 0.78059(14) 0.0314(4) Uani 1 1 d .
C20 C 0.80401(18) 0.81615(10) 0.79710(16) 0.0357(5) Uani 1 1 d .
H20 H 0.7309(18) 0.8099(10) 0.7943(15) 0.041(6) Uiso 1 1 d .
C21 C 0.8415(2) 0.88747(10) 0.7852(2) 0.0448(5) Uani 1 1 d .
H21B H 0.7920(19) 0.9064(12) 0.7240(18) 0.052(7) Uiso 1 1 d .
H21A H 0.8398(18) 0.9138(12) 0.8413(17) 0.050(7) Uiso 1 1 d .
C22 C 0.9611(2) 0.88896(11) 0.7764(2) 0.0462(5) Uani 1 1 d .
H22B H 1.0140(18) 0.8784(11) 0.8400(17) 0.046(6) Uiso 1 1 d .
H22A H 0.9775(18) 0.9340(13) 0.7578(17) 0.055(7) Uiso 1 1 d .
C23 C 0.9743(2) 0.83629(11) 0.7018(2) 0.0442(5) Uani 1 1 d .
H23B H 1.0462(19) 0.8400(11) 0.6908(16) 0.048(6) Uiso 1 1 d .
H23A H 0.918(2) 0.8433(12) 0.6381(19) 0.055(7) Uiso 1 1 d .
C24 C 0.96266(19) 0.76534(10) 0.74124(19) 0.0390(5) Uani 1 1 d .
H24B H 1.030(2) 0.7529(11) 0.7960(18) 0.047(6) Uiso 1 1 d .
H24A H 0.9562(18) 0.7343(12) 0.6920(18) 0.050(7) Uiso 1 1 d .
C25 C 0.87184(16) 0.63664(9) 0.78444(15) 0.0340(4) Uani 1 1 d .
C26 C 0.80473(17) 0.60153(10) 0.69893(15) 0.0363(4) Uani 1 1 d .
C27 C 0.8462(2) 0.54151(11) 0.67116(18) 0.0448(5) Uani 1 1 d .
H27 H 0.8026(17) 0.5185(11) 0.6153(16) 0.041(6) Uiso 1 1 d .
C28 C 0.9481(2) 0.51502(11) 0.7267(2) 0.0519(6) Uani 1 1 d .
H28 H 0.9742(18) 0.4730(12) 0.7099(16) 0.050(6) Uiso 1 1 d .
C29 C 1.0100(2) 0.54786(11) 0.8124(2) 0.0470(5) Uani 1 1 d .
H29 H 1.0771(19) 0.5280(12) 0.8508(17) 0.052(7) Uiso 1 1 d .
C30 C 0.97448(17) 0.60924(10) 0.84300(16) 0.0379(5) Uani 1 1 d .
C31 C 0.68896(18) 0.62820(11) 0.64023(17) 0.0419(5) Uani 1 1 d .
H31 H 0.6576(15) 0.6496(10) 0.6893(15) 0.032(5) Uiso 1 1 d .
C32 C 0.6954(2) 0.68186(15) 0.5638(2) 0.0739(8) Uani 1 1 d .
H32A H 0.7423 0.7191 0.5983 0.111 Uiso 1 1 calc R
H32B H 0.6201 0.6986 0.5300 0.111 Uiso 1 1 calc R
H32C H 0.7279 0.6624 0.5140 0.111 Uiso 1 1 calc R
C33 C 0.6067(2) 0.57283(12) 0.5865(2) 0.0580(6) Uani 1 1 d .
H33A H 0.6331 0.5527 0.5334 0.087 Uiso 1 1 calc R
H33B H 0.5326 0.5925 0.5570 0.087 Uiso 1 1 calc R
H33C H 0.6021 0.5381 0.6351 0.087 Uiso 1 1 calc R
C34 C 1.04651(18) 0.64232(11) 0.93906(18) 0.0449(5) Uani 1 1 d .
H34 H 1.0207(17) 0.6879(12) 0.9417(16) 0.047(6) Uiso 1 1 d .
C35 C 1.17057(19) 0.64726(13) 0.9423(2) 0.0605(7) Uani 1 1 d .
H35A H 1.2117 0.6726 1.0019 0.091 Uiso 1 1 calc R
H35B H 1.1766 0.6703 0.8818 0.091 Uiso 1 1 calc R
H35C H 1.2022 0.6020 0.9451 0.091 Uiso 1 1 calc R
C36 C 1.0345(2) 0.60528(13) 1.03270(19) 0.0604(7) Uani 1 1 d .
H36A H 0.9558 0.6049 1.0315 0.091 Uiso 1 1 calc R
H36B H 1.0790 0.6284 1.0933 0.091 Uiso 1 1 calc R
H36C H 1.0612 0.5590 1.0327 0.091 Uiso 1 1 calc R

loop_
_atom_site_aniso_label
_atom_site_aniso_U_11
_atom_site_aniso_U_22
_atom_site_aniso_U_33
_atom_site_aniso_U_23
_atom_site_aniso_U_13
_atom_site_aniso_U_12
Cr1 0.04646(19) 0.02126(14) 0.04197(18) -0.00004(14) 0.02570(14) -0.00114(13)
N1 0.0378(9) 0.0242(8) 0.0427(9) 0.0015(7) 0.0221(7) -0.0019(6)
N2 0.0403(9) 0.0214(7) 0.0417(9) 0.0000(7) 0.0222(7) 0.0013(6)
C1 0.0387(10) 0.0287(9) 0.0336(10) -0.0010(8) 0.0155(9) -0.0008(8)
C2 0.0408(12) 0.0343(11) 0.0474(13) 0.0036(10) 0.0213(11) 0.0014(9)
C3 0.0571(15) 0.0404(13) 0.0648(17) -0.0006(11) 0.0320(14) 0.0096(11)
C4 0.0742(17) 0.0306(12) 0.0650(18) 0.0018(11) 0.0267(15) 0.0088(12)
C5 0.0744(17) 0.0269(11) 0.0558(15) -0.0050(10) 0.0340(14) -0.0070(11)
C6 0.0467(12) 0.0286(10) 0.0460(12) -0.0041(9) 0.0236(10) -0.0054(9)
C7 0.0334(10) 0.0275(9) 0.0481(12) 0.0071(8) 0.0228(9) 0.0051(8)
C8 0.0422(11) 0.0273(10) 0.0548(13) 0.0043(9) 0.0255(10) -0.0001(8)
C9 0.0571(14) 0.0300(11) 0.0717(17) 0.0068(11) 0.0354(13) -0.0040(10)
C10 0.0665(16) 0.0380(13) 0.0755(18) 0.0234(12) 0.0391(14) 0.0055(11)
C11 0.0513(14) 0.0537(15) 0.0510(15) 0.0214(12) 0.0233(12) 0.0109(11)
C12 0.0350(10) 0.0388(11) 0.0480(13) 0.0088(9) 0.0199(9) 0.0070(9)
C13 0.0645(15) 0.0316(11) 0.0553(15) -0.0012(10) 0.0241(12) -0.0172(10)
C14 0.117(3) 0.0525(16) 0.075(2) -0.0149(14) 0.0424(19) -0.0096(16)
C15 0.084(2) 0.094(2) 0.081(2) 0.0141(19) 0.0069(18) 0.0103(18)
C16 0.0396(12) 0.0524(14) 0.0432(13) 0.0059(11) 0.0162(10) 0.0064(10)
C17 0.0433(13) 0.0685(17) 0.0687(17) -0.0088(13) 0.0206(12) -0.0022(12)
C18 0.0629(16) 0.088(2) 0.0513(15) -0.0013(14) 0.0251(13) -0.0011(14)
C19 0.0354(10) 0.0268(10) 0.0357(10) 0.0009(8) 0.0163(8) 0.0013(7)
C20 0.0392(11) 0.0267(10) 0.0484(13) 0.0049(8) 0.0240(10) 0.0042(8)
C21 0.0592(14) 0.0260(10) 0.0590(15) 0.0082(10) 0.0328(13) 0.0059(10)
C22 0.0498(13) 0.0282(11) 0.0634(16) 0.0054(11) 0.0208(12) -0.0034(10)
C23 0.0420(12) 0.0388(12) 0.0596(16) 0.0079(10) 0.0272(12) -0.0005(10)
C24 0.0420(12) 0.0314(11) 0.0522(14) 0.0010(9) 0.0275(11) 0.0026(8)
C25 0.0428(11) 0.0227(9) 0.0429(11) -0.0007(8) 0.0226(9) 0.0006(8)
C26 0.0432(11) 0.0272(9) 0.0436(12) 0.0007(8) 0.0209(9) 0.0005(8)
C27 0.0504(13) 0.0334(11) 0.0511(14) -0.0134(10) 0.0155(11) -0.0007(10)
C28 0.0528(14) 0.0302(11) 0.0740(17) -0.0134(11) 0.0206(13) 0.0087(10)
C29 0.0436(13) 0.0329(11) 0.0638(16) -0.0003(10) 0.0145(11) 0.0078(10)
C30 0.0410(11) 0.0284(10) 0.0469(12) 0.0000(9) 0.0166(9) 0.0005(8)
C31 0.0500(13) 0.0335(11) 0.0439(12) -0.0008(9) 0.0165(10) 0.0038(9)
C32 0.0808(19) 0.0645(18) 0.0667(18) 0.0264(15) 0.0063(15) -0.0089(15)
C33 0.0499(14) 0.0456(14) 0.0721(17) -0.0045(12) 0.0077(12) 0.0000(11)
C34 0.0445(12) 0.0337(11) 0.0537(14) -0.0048(10) 0.0100(10) 0.0065(9)
C35 0.0464(13) 0.0529(15) 0.0762(18) -0.0085(13) 0.0082(13) -0.0029(11)
C36 0.0643(16) 0.0626(16) 0.0523(15) 0.0016(12) 0.0140(12) 0.0133(13)

loop_
_atom_type_symbol
_atom_type_description
_atom_type_scat_dispersion_real
_atom_type_scat_dispersion_imag
_atom_type_scat_source
C C 0.0033 0.0016 'International Tables Vol C Tables 4.2.6.8 and 6.1.1.4'
H H 0.0000 0.0000 'International Tables Vol C Tables 4.2.6.8 and 6.1.1.4'
N N 0.0061 0.0033 'International Tables Vol C Tables 4.2.6.8 and 6.1.1.4'
Cr Cr 0.3209 0.6236 'International Tables Vol C Tables 4.2.6.8 and 6.1.1.4'

loop_
_geom_angle_atom_site_label_1
_geom_angle_atom_site_label_2
_geom_angle_atom_site_label_3
_geom_angle
N1 Cr1 N2 125.37(6)
N1 Cr1 C20 165.07(6)
N2 Cr1 C20 65.97(7)
N1 Cr1 C6 65.60(7)
N2 Cr1 C6 167.69(7)
C20 Cr1 C6 104.39(7)
N1 Cr1 C1 35.99(6)
N2 Cr1 C1 157.42(7)
C20 Cr1 C1 130.17(7)
C6 Cr1 C1 34.89(7)
N1 Cr1 C19 158.98(6)
N2 Cr1 C19 35.43(6)
C20 Cr1 C19 35.20(6)
C6 Cr1 C19 132.65(7)
C1 Cr1 C19 165.01(7)
C1 N1 C7 121.04(14)
C1 N1 Cr1 83.51(11)
C7 N1 Cr1 147.21(13)
C19 N2 C25 120.40(14)
C19 N2 Cr1 84.46(10)
C25 N2 Cr1 139.98(13)
N1 C1 C6 117.13(17)
N1 C1 C2 121.43(16)
C6 C1 C2 120.89(18)
N1 C1 Cr1 60.50(9)
C6 C1 Cr1 71.22(11)
C2 C1 Cr1 134.22(15)
C1 C2 C3 112.95(18)
C4 C3 C2 110.85(19)
C5 C4 C3 110.7(2)
C4 C5 C6 112.28(19)
C1 C6 C5 123.32(19)
C1 C6 Cr1 73.89(11)
C5 C6 Cr1 131.03(16)
C8 C7 C12 120.04(17)
C8 C7 N1 121.49(18)
C12 C7 N1 118.41(18)
C9 C8 C7 118.5(2)
C9 C8 C13 118.7(2)
C7 C8 C13 122.76(17)
C10 C9 C8 121.7(2)
C9 C10 C11 119.9(2)
C10 C11 C12 121.5(2)
C11 C12 C7 118.4(2)
C11 C12 C16 120.6(2)
C7 C12 C16 120.98(18)
C8 C13 C14 112.9(2)
C8 C13 C15 110.8(2)
C14 C13 C15 110.7(2)
C12 C16 C17 110.76(18)
C12 C16 C18 113.5(2)
C17 C16 C18 111.0(2)
N2 C19 C20 116.74(16)
N2 C19 C24 122.39(16)
C20 C19 C24 120.56(17)
N2 C19 Cr1 60.11(9)
C20 C19 Cr1 69.18(11)
C24 C19 Cr1 139.34(15)
C19 C20 C21 123.74(17)
C19 C20 Cr1 75.62(11)
C21 C20 Cr1 132.13(17)
C20 C21 C22 111.44(17)
C23 C22 C21 110.1(2)
C22 C23 C24 110.49(19)
C19 C24 C23 112.25(16)
C30 C25 C26 120.50(17)
C30 C25 N2 122.31(18)
C26 C25 N2 117.13(17)
C27 C26 C25 118.26(19)
C27 C26 C31 121.05(19)
C25 C26 C31 120.68(17)
C28 C27 C26 121.6(2)
C29 C28 C27 119.6(2)
C28 C29 C30 121.7(2)
C29 C30 C25 118.3(2)
C29 C30 C34 118.8(2)
C25 C30 C34 122.91(18)
C32 C31 C26 112.33(19)
C32 C31 C33 109.0(2)
C26 C31 C33 113.78(18)
C30 C34 C36 110.85(19)
C30 C34 C35 112.65(19)
C36 C34 C35 110.5(2)

loop_
_geom_bond_atom_site_label_1
_geom_bond_atom_site_label_2
_geom_bond_distance
Cr1 N1 2.0227(15)
Cr1 N2 2.0230(15)
Cr1 C20 2.241(2)
Cr1 C6 2.275(2)
Cr1 C1 2.3091(18)
Cr1 C19 2.3225(18)
N1 C1 1.366(2)
N1 C7 1.419(2)
N2 C19 1.353(2)
N2 C25 1.430(2)
C1 C6 1.375(3)
C1 C2 1.508(3)
C2 C3 1.521(3)
C3 C4 1.512(3)
C4 C5 1.505(4)
C5 C6 1.506(3)
C7 C8 1.406(3)
C7 C12 1.415(3)
C8 C9 1.393(3)
C8 C13 1.507(3)
C9 C10 1.365(4)
C10 C11 1.371(4)
C11 C12 1.391(3)
C12 C16 1.518(3)
C13 C14 1.516(3)
C13 C15 1.519(4)
C16 C17 1.525(3)
C16 C18 1.526(3)
C19 C20 1.382(3)
C19 C24 1.515(2)
C20 C21 1.504(3)
C21 C22 1.520(3)
C22 C23 1.503(3)
C23 C24 1.522(3)
C25 C30 1.401(3)
C25 C26 1.410(3)
C26 C27 1.388(3)
C26 C31 1.520(3)
C27 C28 1.374(3)
C28 C29 1.368(3)
C29 C30 1.394(3)
C30 C34 1.512(3)
C31 C32 1.511(3)
C31 C33 1.529(3)
C34 C36 1.527(3)
C34 C35 1.527(3)
